data_7150377
loop_
_publ_author_name
'Horsley, Helen T.'
'Holmes, Andrew B.'
'Davies, John E.'
'Goodman, Jonathan M.'
'Silva, Mar\'ia A'
'Pascu, Sofia I.'
'Collins, Ian'

_publ_section_title
;
 Investigation of conjugate addition/intramolecular nitrone dipolar
 cycloadditions and their use in the synthesis of dendrobatid alkaloid
 precursors.
;
_journal_issue 8
_journal_name_full 'Organic &amp; biomolecular chemistry'
_journal_page_first 1258
_journal_page_last 1265
_journal_paper_doi 10.1039/b402307b
_journal_volume 2
_journal_year 2004
_chemical_compound_source
;
?
;
_chemical_formula_moiety ' C13 H17 N3 O1 '
_chemical_formula_sum 'C13 H17 N3 O'
_chemical_formula_weight 231.30
_chemical_name_systematic
;
?
;
_space_group_IT_number 14
_symmetry_cell_setting monoclinic
_symmetry_space_group_name_Hall '-P 2yn'
_symmetry_space_group_name_H-M 'P 1 21/n 1'
_atom_sites_solution_hydrogens geom
_atom_sites_solution_primary direct
_audit_creation_date 03-20-11
_audit_creation_method CRYSTALS_ver_12-03-99
_cell_angle_alpha 90
_cell_angle_beta 107.01(3)
_cell_angle_gamma 90
_cell_formula_units_Z 8
_cell_length_a 12.610(3)
_cell_length_b 12.464(3)
_cell_length_c 16.763(3)
_cell_measurement_reflns_used 0
_cell_measurement_temperature 240
_cell_measurement_theta_max 27.48
_cell_measurement_theta_min 5.10
_cell_volume 2519.4(10)
_computing_cell_refinement
;
Denzo/Scalepack (Otwinowski & Minor, 1996)
;
_computing_data_collection
;
COLLECT (Nonius BV, 1997)
;
_computing_data_reduction
;
Denzo/Scalepack (Otwinowski & Minor, 1996)
;
_computing_molecular_graphics
;
CAMERON (Watkin et al 1996)
;
_computing_publication_material
;
CRYSTALS (Watkin et al 2001)
;
_computing_structure_refinement
;
CRYSTALS (Watkin et al 2001)
;
_computing_structure_solution
;
SIR92 (Altomare et al, 1994)
;
_diffrn_ambient_temperature 240
_diffrn_measured_fraction_theta_full 0.990
_diffrn_measured_fraction_theta_max 0.987
_diffrn_measurement_device_type
;
Nonius Kappa CCD
;
_diffrn_measurement_method \w
_diffrn_radiation_monochromator graphite
_diffrn_radiation_type 'Mo K\a'
_diffrn_radiation_wavelength 0.71073
_diffrn_reflns_av_R_equivalents 0.03
_diffrn_reflns_limit_h_max 15
_diffrn_reflns_limit_h_min -16
_diffrn_reflns_limit_k_max 16
_diffrn_reflns_limit_k_min -14
_diffrn_reflns_limit_l_max 21
_diffrn_reflns_limit_l_min -21
_diffrn_reflns_number 21461
_diffrn_reflns_theta_full 25.804
_diffrn_reflns_theta_max 27.452
_diffrn_reflns_theta_min 5.123
_exptl_absorpt_coefficient_mu 0.080
_exptl_absorpt_correction_T_max 0.996
_exptl_absorpt_correction_T_min 0.889
_exptl_absorpt_correction_type multi-scan
_exptl_absorpt_process_details
;
multi-scan from symmetry-related measurements
Sortav (Blessing 1995)
;
_exptl_crystal_colour ' white '
_exptl_crystal_density_diffrn 1.219
_exptl_crystal_description ' needle '
_exptl_crystal_F_000 992.000
_exptl_crystal_size_max 0.20
_exptl_crystal_size_mid 0.20
_exptl_crystal_size_min 0.01
_refine_diff_density_max 0.22
_refine_diff_density_min -0.16
_refine_ls_extinction_method None
_refine_ls_goodness_of_fit_ref 1.1747
_refine_ls_hydrogen_treatment mixed
_refine_ls_matrix_type full
_refine_ls_number_parameters 307
_refine_ls_number_reflns 2637
_refine_ls_number_restraints 0
_refine_ls_R_factor_all 0.1194
_refine_ls_R_factor_gt 0.0477
_refine_ls_shift/su_max 0.000186
_refine_ls_structure_factor_coef F
_refine_ls_weighting_details
;
Method, part 1, Chebychev polynomial, (Watkin, 1994, Prince, 1982)
[weight] = 1.0/[A~0~*T~0~(x)+A~1~*T~1~(x) ... +A~n-1~]*T~n-1~(x)]
where A~i~ are the Chebychev coefficients listed below and x= Fcalc/Fmax
Method = Robust Weighting (Prince, 1982)
W = [weight] * [1-(deltaF/6*sigmaF)^2]^2
A~i~ are:
1.76 1.51 1.44
;
_refine_ls_weighting_scheme calc
_refine_ls_wR_factor_all 0.0581
_refine_ls_wR_factor_gt 0.0443
_refine_ls_wR_factor_ref 0.0443
_reflns_limit_h_max 15
_reflns_limit_h_min -16
_reflns_limit_k_max 16
_reflns_limit_k_min 0
_reflns_limit_l_max 21
_reflns_limit_l_min 0
_reflns_number_gt 2637
_reflns_number_total 5684
_reflns_threshold_expression I>2.00u(I)
_cod_data_source_file b402307b.txt
_cod_data_source_block ah0320_cif
_cod_depositor_comments
;
The following automatic conversions were performed:
'_symmetry_cell_setting' value 'Monoclinic' changed to 'monoclinic'
according to '/home/saulius/struct/CIF-dictionaries/cif_core.dic'
dictionary named 'cif_core.dic' version 2.4.1 from 2010-06-29.

Automatic conversion script
Id: cif_fix_enum 1527 2010-12-29 10:47:43Z saulius 
;
_cod_original_cell_volume 2519.5(10)
_cod_original_sg_symbol_H-M 'P 1 21/n 1 '
_cod_original_formula_sum ' C13 H17 N3 O1 '
_cod_database_code 7150377

loop_
_symmetry_equiv_pos_as_xyz
x,y,z
-x,-y,-z
-x+1/2,y+1/2,-z+1/2
x+1/2,-y+1/2,z+1/2

loop_
_atom_site_label
_atom_site_type_symbol
_atom_site_fract_x
_atom_site_fract_y
_atom_site_fract_z
_atom_site_U_iso_or_equiv
_atom_site_occupancy
_atom_site_adp_type
_atom_site_refinement_flags
_atom_site_attached_hydrogens
O1 O 0.6551(1) 0.50349(9) 0.25124(8) 0.0480 1.0000 Uani . .
O2 O 0.3449(1) 0.20685(9) 0.24537(8) 0.0467 1.0000 Uani . .
N2 N 0.30145(12) 0.10438(11) 0.26235(9) 0.0443 1.0000 Uani . .
N1 N 0.69687(13) 0.59896(11) 0.2209(1) 0.0467 1.0000 Uani . .
C11 C 0.53655(17) 0.45534(16) 0.32907(13) 0.0544 1.0000 Uani . .
C14 C 0.44281(15) 0.18272(14) 0.22012(12) 0.0461 1.0000 Uani . .
C10 C 0.55486(15) 0.53472(14) 0.26957(12) 0.0447 1.0000 Uani . .
C26 C 0.45692(17) 0.27450(16) 0.16860(13) 0.0527 1.0000 Uani . .
C19 C 0.31110(15) 0.03830(14) 0.19194(12) 0.0461 1.0000 Uani . .
C9 C 0.57213(16) 0.65267(13) 0.30014(12) 0.0461 1.0000 Uani . .
C5 C 0.68224(16) 0.68108(14) 0.28077(12) 0.0484 1.0000 Uani . .
C23 C 0.37184(16) 0.06950(15) 0.34551(12) 0.0489 1.0000 Uani . .
C15 C 0.42088(15) 0.07316(14) 0.17547(12) 0.0469 1.0000 Uani . .
C12 C 0.65290(16) 0.52344(17) 0.08029(12) 0.0541 1.0000 Uani . .
C20 C 0.30186(17) -0.08176(14) 0.20944(14) 0.0556 1.0000 Uani . .
C25 C 0.2406(2) 0.15293(15) 0.41238(13) 0.0565 1.0000 Uani . .
C24 C 0.35492(17) 0.14831(16) 0.41093(13) 0.0544 1.0000 Uani . .
C1 C 0.62906(17) 0.61480(15) 0.13378(12) 0.0513 1.0000 Uani . .
C6 C 0.77272(18) 0.66591(16) 0.36553(14) 0.0618 1.0000 Uani . .
C16 C 0.39367(18) 0.07902(16) 0.08063(13) 0.0588 1.0000 Uani . .
C21 C 0.37068(18) -0.11760(15) 0.29569(16) 0.0625 1.0000 Uani . .
N5 N 0.15129(19) 0.15726(16) 0.41462(14) 0.0789 1.0000 Uani . .
C4 C 0.6888(2) 0.79478(16) 0.24742(15) 0.0666 1.0000 Uani . .
C18 C 0.21956(16) 0.07132(16) 0.11147(13) 0.0556 1.0000 Uani . .
C17 C 0.27741(19) 0.12561(17) 0.05404(14) 0.0620 1.0000 Uani . .
N4 N 0.52142(18) 0.39129(17) 0.37317(13) 0.0757 1.0000 Uani . .
C2 C 0.6528(2) 0.72488(18) 0.10426(15) 0.0695 1.0000 Uani . .
C8 C 0.59706(19) 0.66863(16) 0.39373(13) 0.0597 1.0000 Uani . .
C13 C 0.76968(19) 0.51662(18) 0.08339(13) 0.0581 1.0000 Uani . .
C22 C 0.34460(18) -0.04641(16) 0.36043(14) 0.0603 1.0000 Uani . .
N3 N 0.85958(18) 0.5098(2) 0.08490(14) 0.0890 1.0000 Uani . .
C3 C 0.6211(2) 0.81079(17) 0.15773(16) 0.0773 1.0000 Uani . .
C7 C 0.7165(2) 0.6296(2) 0.42816(15) 0.0724 1.0000 Uani . .
N6 N 0.46798(17) 0.34536(15) 0.12903(13) 0.0682 1.0000 Uani . .
H141 H 0.5148 0.1757 0.2672 0.0613 1.0000 Uiso . .
H101 H 0.4838 0.5344 0.2206 0.0583 1.0000 Uiso . .
H91 H 0.5027 0.6967 0.2719 0.0601 1.0000 Uiso . .
H231 H 0.4532 0.0703 0.3476 0.0589 1.0000 Uiso . .
H151 H 0.4886 0.0251 0.1972 0.0589 1.0000 Uiso . .
H121 H 0.6071 0.5342 0.0203 0.0673 1.0000 Uiso . .
H122 H 0.6295 0.4529 0.0999 0.0673 1.0000 Uiso . .
H201 H 0.3241 -0.1246 0.1654 0.0683 1.0000 Uiso . .
H202 H 0.2208 -0.0992 0.2028 0.0683 1.0000 Uiso . .
H241 H 0.4041 0.1274 0.4679 0.0684 1.0000 Uiso . .
H242 H 0.3786 0.2232 0.3984 0.0684 1.0000 Uiso . .
H11 H 0.5471 0.6134 0.1292 0.0607 1.0000 Uiso . .
H61 H 0.8154 0.7349 0.3835 0.0766 1.0000 Uiso . .
H62 H 0.8301 0.6098 0.3597 0.0766 1.0000 Uiso . .
H161 H 0.4491 0.1275 0.0630 0.0751 1.0000 Uiso . .
H162 H 0.3969 0.0067 0.0544 0.0751 1.0000 Uiso . .
H211 H 0.4523 -0.1107 0.3001 0.0808 1.0000 Uiso . .
H212 H 0.3556 -0.1951 0.3056 0.0808 1.0000 Uiso . .
H41 H 0.7689 0.8122 0.2526 0.0781 1.0000 Uiso . .
H42 H 0.6627 0.8472 0.2838 0.0781 1.0000 Uiso . .
H181 H 0.1649 0.1218 0.1273 0.0687 1.0000 Uiso . .
H182 H 0.1764 0.0062 0.0846 0.0687 1.0000 Uiso . .
H171 H 0.2786 0.2071 0.0616 0.0741 1.0000 Uiso . .
H172 H 0.2371 0.1109 -0.0066 0.0741 1.0000 Uiso . .
H21 H 0.7361 0.7300 0.1108 0.0868 1.0000 Uiso . .
H22 H 0.6125 0.7349 0.0439 0.0868 1.0000 Uiso . .
H81 H 0.5894 0.7457 0.4094 0.0751 1.0000 Uiso . .
H82 H 0.5444 0.6245 0.4172 0.0751 1.0000 Uiso . .
H221 H 0.3885 -0.0694 0.4195 0.0758 1.0000 Uiso . .
H222 H 0.2631 -0.0524 0.3575 0.0758 1.0000 Uiso . .
H31 H 0.6352 0.8851 0.1379 0.0958 1.0000 Uiso . .
H32 H 0.5400 0.8052 0.1526 0.0958 1.0000 Uiso . .
H71 H 0.7528 0.6616 0.4856 0.0919 1.0000 Uiso . .
H72 H 0.7187 0.5488 0.4350 0.0919 1.0000 Uiso . .

loop_
_atom_site_aniso_label
_atom_site_aniso_U_11
_atom_site_aniso_U_22
_atom_site_aniso_U_33
_atom_site_aniso_U_23
_atom_site_aniso_U_13
_atom_site_aniso_U_12
O1 0.0531(8) 0.0343(6) 0.0573(8) 0.0013(6) 0.0174(6) 0.0018(5)
O2 0.0503(7) 0.0324(6) 0.0588(8) -0.0010(5) 0.0180(6) -0.0006(5)
N2 0.0423(8) 0.0342(7) 0.0549(9) -0.0004(7) 0.0118(7) -0.0024(6)
N1 0.0507(9) 0.0364(8) 0.054(1) 0.0001(7) 0.0175(8) -0.0017(7)
C11 0.0536(12) 0.0443(11) 0.0633(13) -0.002(1) 0.014(1) -0.0081(8)
C14 0.045(1) 0.0391(9) 0.0541(11) -0.0022(9) 0.0143(9) -0.0050(8)
C10 0.0434(11) 0.0384(9) 0.0518(11) -0.0002(8) 0.0131(8) 0.0005(8)
C26 0.0540(12) 0.042(1) 0.0618(13) -0.0105(9) 0.016(1) -0.0135(9)
C19 0.041(1) 0.0386(9) 0.0573(11) -0.0033(8) 0.0131(8) -0.0025(7)
C9 0.0481(11) 0.0353(9) 0.0555(11) -0.0022(8) 0.0161(9) 0.0040(7)
C5 0.0517(11) 0.0375(9) 0.0554(11) -0.0048(9) 0.0146(9) -0.0014(8)
C23 0.0463(11) 0.046(1) 0.0532(12) 0.0044(9) 0.0132(9) 0.0029(8)
C15 0.046(1) 0.0373(9) 0.0583(12) -0.0047(8) 0.0174(9) 0.0010(8)
C12 0.0504(12) 0.0598(12) 0.0528(11) -0.0041(9) 0.0164(9) -0.0080(9)
C20 0.0595(12) 0.0361(9) 0.0723(14) -0.0078(9) 0.021(1) -0.0059(8)
C25 0.0630(15) 0.0492(11) 0.0556(12) -0.0025(9) 0.015(1) -0.005(1)
C24 0.0503(12) 0.0614(12) 0.0504(12) 0.0002(9) 0.0130(9) -0.0059(9)
C1 0.0540(11) 0.048(1) 0.0517(12) 0.0046(9) 0.0158(9) 0.0011(8)
C6 0.0550(13) 0.0590(12) 0.0645(14) -0.0111(11) 0.007(1) -0.005(1)
C16 0.0661(14) 0.0519(11) 0.0633(13) -0.012(1) 0.0265(11) -0.009(1)
C21 0.0620(13) 0.0360(9) 0.0902(16) 0.009(1) 0.0232(12) 0.0037(9)
N5 0.0619(14) 0.0814(14) 0.0972(16) -0.0040(11) 0.0291(12) 0.001(1)
C4 0.0846(17) 0.0383(11) 0.0788(16) -0.004(1) 0.0269(13) -0.012(1)
C18 0.0493(12) 0.0553(11) 0.0582(12) -0.0105(9) 0.0094(9) -0.0096(9)
C17 0.0692(15) 0.0562(12) 0.0547(12) -0.005(1) 0.0087(11) -0.013(1)
N4 0.0823(14) 0.0627(12) 0.0810(14) 0.0117(11) 0.0221(11) -0.017(1)
C2 0.0919(18) 0.0532(12) 0.0673(14) 0.0115(11) 0.0293(13) 0.0028(11)
C8 0.0739(15) 0.0497(11) 0.0562(13) -0.0101(9) 0.0199(11) -0.001(1)
C13 0.0562(15) 0.0662(13) 0.0514(12) -0.007(1) 0.015(1) -0.006(1)
C22 0.0582(13) 0.0474(11) 0.0750(14) 0.015(1) 0.0187(11) 0.0039(9)
N3 0.0494(13) 0.132(2) 0.0843(15) -0.0272(14) 0.0174(11) -0.0057(12)
C3 0.105(2) 0.0407(11) 0.0877(18) 0.0126(12) 0.0301(16) 0.0023(12)
C7 0.0791(17) 0.0682(14) 0.0587(14) 0.0005(11) 0.0027(12) -0.0052(12)
N6 0.0831(14) 0.050(1) 0.0727(12) -0.0043(9) 0.025(1) -0.0216(9)

loop_
_atom_type_symbol
_atom_type_scat_dispersion_real
_atom_type_scat_dispersion_imag
_atom_type_scat_Cromer_Mann_a1
_atom_type_scat_Cromer_Mann_b1
_atom_type_scat_Cromer_Mann_a2
_atom_type_scat_Cromer_Mann_b2
_atom_type_scat_Cromer_Mann_a3
_atom_type_scat_Cromer_Mann_b3
_atom_type_scat_Cromer_Mann_a4
_atom_type_scat_Cromer_Mann_b4
_atom_type_scat_Cromer_Mann_c
_atom_type_scat_source
'C   ' 0.0033 0.0016 2.3100 20.8439 1.0200 10.2075 1.5886 0.5687 0.8650 51.6512 0.2156 International_Tables_Vol_IV_Table_2.2B
'H   ' 0.0000 0.0000 0.4930 10.5109 0.3229 26.1257 0.1402 3.1424 0.0408 57.7998 0.0030 International_Tables_Vol_IV_Table_2.2B
'N   ' 0.0061 0.0033 12.2126 0.0057 3.1322 9.8933 2.0125 28.9975 1.1663 0.5826 -11.5290 International_Tables_Vol_IV_Table_2.2B
'O   ' 0.0106 0.0060 3.0485 13.2771 2.2868 5.7011 1.5463 0.3239 0.8670 32.9089 0.2508 International_Tables_Vol_IV_Table_2.2B

loop_
_geom_angle_atom_site_label_1
_geom_angle_site_symmetry_1
_geom_angle_atom_site_label_2
_geom_angle_site_symmetry_2
_geom_angle_atom_site_label_3
_geom_angle_site_symmetry_3
_geom_angle
_geom_angle_publ_flag
C10 . O1 . N1 . 106.53(11) yes
C14 . O2 . N2 . 106.12(11) yes
C23 . N2 . C19 . 114.99(14) yes
C23 . N2 . O2 . 106.63(13) yes
C19 . N2 . O2 . 102.15(12) yes
C1 . N1 . C5 . 115.30(14) yes
C1 . N1 . O1 . 106.97(13) yes
C5 . N1 . O1 . 101.47(12) yes
N4 . C11 . C10 . 177.7(2) yes
H141 . C14 . C15 . 107.023 no
H141 . C14 . C26 . 106.722 no
C15 . C14 . C26 . 115.95(16) yes
H141 . C14 . O2 . 115.741 no
C15 . C14 . O2 . 106.16(14) yes
C26 . C14 . O2 . 105.61(15) yes
H101 . C10 . C9 . 105.930 no
H101 . C10 . O1 . 116.402 no
C9 . C10 . O1 . 106.24(14) yes
H101 . C10 . C11 . 105.534 no
C9 . C10 . C11 . 116.65(16) yes
O1 . C10 . C11 . 106.55(14) yes
N6 . C26 . C14 . 179.8(2) yes
C18 . C19 . C20 . 110.22(15) yes
C18 . C19 . C15 . 104.28(15) yes
C20 . C19 . C15 . 115.38(15) yes
C18 . C19 . N2 . 109.46(14) yes
C20 . C19 . N2 . 111.28(15) yes
C15 . C19 . N2 . 105.85(13) yes
H91 . C9 . C8 . 107.320 no
H91 . C9 . C5 . 118.374 no
C8 . C9 . C5 . 104.94(16) yes
H91 . C9 . C10 . 109.694 no
C8 . C9 . C10 . 115.57(15) yes
C5 . C9 . C10 . 101.21(14) yes
C4 . C5 . C6 . 110.04(16) yes
C4 . C5 . N1 . 111.13(16) yes
C6 . C5 . N1 . 109.39(15) yes
C4 . C5 . C9 . 115.61(16) yes
C6 . C5 . C9 . 104.07(16) yes
N1 . C5 . C9 . 106.23(14) yes
H231 . C23 . C22 . 106.095 no
H231 . C23 . C24 . 108.618 no
C22 . C23 . C24 . 113.90(16) yes
H231 . C23 . N2 . 110.548 no
C22 . C23 . N2 . 109.33(15) yes
C24 . C23 . N2 . 108.33(15) yes
H151 . C15 . C16 . 108.008 no
H151 . C15 . C19 . 118.036 no
C16 . C15 . C19 . 104.97(15) yes
H151 . C15 . C14 . 109.559 no
C16 . C15 . C14 . 114.62(15) yes
C19 . C15 . C14 . 101.80(14) yes
H122 . C12 . H121 . 107.552 no
H122 . C12 . C13 . 108.919 no
H121 . C12 . C13 . 108.635 no
H122 . C12 . C1 . 109.280 no
H121 . C12 . C1 . 109.309 no
C13 . C12 . C1 . 113.00(16) yes
H202 . C20 . H201 . 106.840 no
H202 . C20 . C21 . 108.485 no
H201 . C20 . C21 . 109.572 no
H202 . C20 . C19 . 108.472 no
H201 . C20 . C19 . 108.736 no
C21 . C20 . C19 . 114.46(17) yes
N5 . C25 . C24 . 179.0(2) yes
H242 . C24 . H241 . 107.193 no
H242 . C24 . C25 . 108.595 no
H241 . C24 . C25 . 109.485 no
H242 . C24 . C23 . 109.208 no
H241 . C24 . C23 . 109.596 no
C25 . C24 . C23 . 112.61(16) yes
H11 . C1 . C2 . 106.574 no
H11 . C1 . N1 . 110.837 no
C2 . C1 . N1 . 109.36(17) yes
H11 . C1 . C12 . 108.223 no
C2 . C1 . C12 . 112.94(17) yes
N1 . C1 . C12 . 108.90(15) yes
H62 . C6 . H61 . 106.122 no
H62 . C6 . C7 . 110.530 no
H61 . C6 . C7 . 111.572 no
H62 . C6 . C5 . 110.098 no
H61 . C6 . C5 . 110.672 no
C7 . C6 . C5 . 107.87(18) yes
H162 . C16 . H161 . 106.422 no
H162 . C16 . C17 . 111.875 no
H161 . C16 . C17 . 111.641 no
H162 . C16 . C15 . 112.649 no
H161 . C16 . C15 . 111.233 no
C17 . C16 . C15 . 103.15(16) yes
H212 . C21 . H211 . 107.809 no
H212 . C21 . C22 . 110.748 no
H211 . C21 . C22 . 109.126 no
H212 . C21 . C20 . 110.826 no
H211 . C21 . C20 . 109.198 no
C22 . C21 . C20 . 109.10(16) yes
H42 . C4 . H41 . 107.564 no
H42 . C4 . C3 . 109.021 no
H41 . C4 . C3 . 108.458 no
H42 . C4 . C5 . 108.415 no
H41 . C4 . C5 . 108.973 no
C3 . C4 . C5 . 114.21(17) yes
H182 . C18 . H181 . 107.102 no
H182 . C18 . C17 . 111.792 no
H181 . C18 . C17 . 111.914 no
H182 . C18 . C19 . 109.979 no
H181 . C18 . C19 . 108.901 no
C17 . C18 . C19 . 107.14(16) yes
H172 . C17 . H171 . 106.774 no
H172 . C17 . C16 . 112.560 no
H171 . C17 . C16 . 111.443 no
H172 . C17 . C18 . 111.213 no
H171 . C17 . C18 . 110.807 no
C16 . C17 . C18 . 104.13(17) yes
H22 . C2 . H21 . 107.589 no
H22 . C2 . C3 . 111.410 no
H21 . C2 . C3 . 109.304 no
H22 . C2 . C1 . 110.665 no
H21 . C2 . C1 . 108.363 no
C3 . C2 . C1 . 109.43(18) yes
H82 . C8 . H81 . 106.841 no
H82 . C8 . C7 . 111.208 no
H81 . C8 . C7 . 111.373 no
H82 . C8 . C9 . 111.390 no
H81 . C8 . C9 . 112.727 no
C7 . C8 . C9 . 103.39(17) yes
N3 . C13 . C12 . 178.8(2) yes
H222 . C22 . H221 . 106.199 no
H222 . C22 . C21 . 110.596 no
H221 . C22 . C21 . 111.179 no
H222 . C22 . C23 . 109.544 no
H221 . C22 . C23 . 109.868 no
C21 . C22 . C23 . 109.41(17) yes
H32 . C3 . H31 . 107.858 no
H32 . C3 . C4 . 109.962 no
H31 . C3 . C4 . 110.132 no
H32 . C3 . C2 . 109.743 no
H31 . C3 . C2 . 110.245 no
C4 . C3 . C2 . 108.89(19) yes
H72 . C7 . H71 . 107.021 no
H72 . C7 . C6 . 112.148 no
H71 . C7 . C6 . 111.759 no
H72 . C7 . C8 . 110.519 no
H71 . C7 . C8 . 110.661 no
C6 . C7 . C8 . 104.79(19) yes

loop_
_geom_bond_atom_site_label_1
_geom_bond_site_symmetry_1
_geom_bond_atom_site_label_2
_geom_bond_site_symmetry_2
_geom_bond_distance
_geom_bond_publ_flag
O1 . C10 . 1.439(2) yes
O1 . N1 . 1.4523(18) yes
O2 . C14 . 1.449(2) yes
O2 . N2 . 1.4505(18) yes
N2 . C23 . 1.482(2) yes
N2 . C19 . 1.473(2) yes
N1 . C1 . 1.474(3) yes
N1 . C5 . 1.482(2) yes
C11 . N4 . 1.141(3) yes
C11 . C10 . 1.470(3) yes
C14 . H141 . 1.018 no
C14 . C15 . 1.543(2) yes
C14 . C26 . 1.475(3) yes
C10 . H101 . 1.023 no
C10 . C9 . 1.551(2) yes
C26 . N6 . 1.137(3) yes
C19 . C18 . 1.552(3) yes
C19 . C20 . 1.536(3) yes
C19 . C15 . 1.551(3) yes
C9 . H91 . 1.024 no
C9 . C8 . 1.520(3) yes
C9 . C5 . 1.556(3) yes
C5 . C4 . 1.534(3) yes
C5 . C6 . 1.552(3) yes
C23 . H231 . 1.017 no
C23 . C22 . 1.522(3) yes
C23 . C24 . 1.533(3) yes
C15 . H151 . 1.020 no
C15 . C16 . 1.527(3) yes
C12 . H122 . 1.013 no
C12 . H121 . 1.012 no
C12 . C13 . 1.461(3) yes
C12 . C1 . 1.533(3) yes
C20 . H202 . 1.019 no
C20 . H201 . 1.015 no
C20 . C21 . 1.520(3) yes
C25 . N5 . 1.139(3) yes
C25 . C24 . 1.450(3) yes
C24 . H242 . 1.020 no
C24 . H241 . 1.009 no
C1 . H11 . 1.014 no
C1 . C2 . 1.518(3) yes
C6 . H62 . 1.031 no
C6 . H61 . 1.012 no
C6 . C7 . 1.498(3) yes
C16 . H162 . 1.008 no
C16 . H161 . 1.031 no
C16 . C17 . 1.518(3) yes
C21 . H212 . 1.007 no
C21 . H211 . 1.013 no
C21 . C22 . 1.511(3) yes
C4 . H42 . 1.011 no
C4 . H41 . 1.013 no
C4 . C3 . 1.509(3) yes
C18 . H182 . 1.007 no
C18 . H181 . 1.023 no
C18 . C17 . 1.526(3) yes
C17 . H172 . 1.011 no
C17 . H171 . 1.023 no
C2 . H22 . 0.998 no
C2 . H21 . 1.025 no
C2 . C3 . 1.523(3) yes
C8 . H82 . 1.025 no
C8 . H81 . 1.008 no
C8 . C7 . 1.527(3) yes
C13 . N3 . 1.130(3) yes
C22 . H222 . 1.018 no
C22 . H221 . 1.024 no
C3 . H32 . 1.003 no
C3 . H31 . 1.017 no
C7 . H72 . 1.013 no
C7 . H71 . 1.018 no
